data_7160542
loop_
_publ_author_name
'Zimarev, Vladislav S.'
'Firsin, Ilya D.'
'Larin, Alexander V.'
'Tafeenko, Victor A.'
'Bondarenko, Grigoriy N.'
'Chuchelkin, Ilya V.'
'Gavrilov, Vladislav K.'
'Gavrilov, Konstantin N.'
'Goulioukina, Nataliya S.'
'Beletskaya, Irina P.'

_publ_section_title
;
 Rhodium-catalyzed enantioselective hydrogenation of
 (1-arylvinyl)phosphonates with TADDOL-based phosphoramidite P,S ligands.
;
_journal_issue 23
_journal_name_full 'Organic &amp; biomolecular chemistry'
_journal_page_first 5600
_journal_page_last 5610
_journal_paper_doi 10.1039/d5ob00602c
_journal_volume 23
_journal_year 2025
_chemical_absolute_configuration unk
_chemical_formula_moiety 'C18 H29 O3 P'
_chemical_formula_sum 'C18 H29 O3 P'
_chemical_formula_weight 324.38
_space_group_crystal_system orthorhombic
_space_group_IT_number 19
_space_group_name_Hall 'P 2ac 2ab'
_space_group_name_H-M_alt 'P 21 21 21'
_atom_sites_solution_hydrogens geom
_audit_creation_method SHELXL-2016/6
_audit_update_record
;
2025-02-01 deposited with the CCDC.	2025-05-09 downloaded from the CCDC.
;
_cell_angle_alpha 90
_cell_angle_beta 90
_cell_angle_gamma 90
_cell_formula_units_Z 4
_cell_length_a 8.9119(8)
_cell_length_b 11.3949(7)
_cell_length_c 18.6150(11)
_cell_measurement_reflns_used 2865
_cell_measurement_temperature 295(2)
_cell_measurement_theta_max 26.32
_cell_measurement_theta_min 2.11
_cell_volume 1890.4(2)
_computing_structure_refinement 'SHELXL-2016/6 (Sheldrick, 2016)'
_diffrn_ambient_temperature 295
_diffrn_detector Pilatus100K
_diffrn_detector_area_resol_mean 5.81
_diffrn_detector_type STOE
_diffrn_measured_fraction_theta_full 0.998
_diffrn_measured_fraction_theta_max 0.991
_diffrn_measurement_device_type stoe
_diffrn_measurement_method 'rotation method'
_diffrn_radiation_collimation '0.5 mm diameter, monocapillary'
_diffrn_radiation_monochromator 'plane graphite'
_diffrn_radiation_polarisn_norm 0
_diffrn_radiation_type 'Mo K\a'
_diffrn_radiation_wavelength 0.71073
_diffrn_reflns_av_R_equivalents 0.1778
_diffrn_reflns_av_unetI/netI 0.2593
_diffrn_reflns_Laue_measured_fraction_full 0.998
_diffrn_reflns_Laue_measured_fraction_max 0.991
_diffrn_reflns_limit_h_max 11
_diffrn_reflns_limit_h_min -11
_diffrn_reflns_limit_k_max 14
_diffrn_reflns_limit_k_min -15
_diffrn_reflns_limit_l_max 24
_diffrn_reflns_limit_l_min -24
_diffrn_reflns_number 50009
_diffrn_reflns_point_group_measured_fraction_full 0.999
_diffrn_reflns_point_group_measured_fraction_max 0.987
_diffrn_reflns_theta_full 25.242
_diffrn_reflns_theta_max 28.238
_diffrn_reflns_theta_min 2.096
_diffrn_source 'Mo LFF Sealed Tube'
_diffrn_source_current 40
_diffrn_source_power 2.000
_diffrn_source_voltage 50
_exptl_absorpt_coefficient_mu 0.155
_exptl_absorpt_correction_T_max 0.685
_exptl_absorpt_correction_T_min 0.451
_exptl_absorpt_correction_type multi-scan
_exptl_absorpt_process_details
;
[c.f. r.h. blessing, acta cryst. (1995), a51, 33-38]
;
_exptl_crystal_colour colorless
_exptl_crystal_density_diffrn 1.140
_exptl_crystal_description block
_exptl_crystal_F_000 704
_exptl_crystal_size_max .28
_exptl_crystal_size_mid .22
_exptl_crystal_size_min .18
_refine_diff_density_max 0.141
_refine_diff_density_min -0.159
_refine_diff_density_rms 0.036
_refine_ls_abs_structure_details
;
 Flack x determined using 442 quotients [(I+)-(I-)]/[(I+)+(I-)]
 (Parsons, Flack and Wagner, Acta Cryst. B69 (2013) 249-259).
;
_refine_ls_abs_structure_Flack -0.29(14)
_refine_ls_extinction_coef 0.0030(5)
_refine_ls_extinction_expression Fc^*^=kFc[1+0.001xFc^2^\l^3^/sin(2\q)]^-1/4^
_refine_ls_extinction_method 'SHELXL-2016/6 (Sheldrick 2016)'
_refine_ls_goodness_of_fit_ref 0.652
_refine_ls_hydrogen_treatment constr
_refine_ls_matrix_type full
_refine_ls_number_parameters 205
_refine_ls_number_reflns 4607
_refine_ls_number_restraints 0
_refine_ls_restrained_S_all 0.652
_refine_ls_R_factor_all 0.1853
_refine_ls_R_factor_gt 0.0426
_refine_ls_shift/su_max 0.001
_refine_ls_shift/su_mean 0.000
_refine_ls_structure_factor_coef Fsqd
_refine_ls_weighting_details 'w=1/[\s^2^(Fo^2^)+(0.0072P)^2^] where P=(Fo^2^+2Fc^2^)/3'
_refine_ls_weighting_scheme calc
_refine_ls_wR_factor_gt 0.0619
_refine_ls_wR_factor_ref 0.0779
_reflns_Friedel_coverage 0.752
_reflns_Friedel_fraction_full 0.999
_reflns_Friedel_fraction_max 0.982
_reflns_number_gt 1445
_reflns_number_total 4607
_reflns_threshold_expression 'I > 2\s(I)'
_cod_data_source_file d5ob00602c2.cif
_cod_data_source_block dg7904
_cod_depositor_comments 'Adding full bibliography for 7160541--7160543.cif.'
_cod_database_code 7160542
_shelx_shelxl_version_number 2016/6
_shelx_space_group_comment
;
The symmetry employed for this shelxl refinement is uniquely defined
by the following loop, which should always be used as a source of
symmetry information in preference to the above space-group names.
They are only intended as comments.
;

loop_
_space_group_symop_operation_xyz
'x, y, z'
'-x+1/2, -y, z+1/2'
'-x, y+1/2, -z+1/2'
'x+1/2, -y+1/2, -z'

loop_
_atom_site_label
_atom_site_type_symbol
_atom_site_fract_x
_atom_site_fract_y
_atom_site_fract_z
_atom_site_U_iso_or_equiv
_atom_site_adp_type
_atom_site_occupancy
_atom_site_site_symmetry_order
_atom_site_calc_flag
_atom_site_refinement_flags_posn
_atom_site_refinement_flags_adp
_atom_site_refinement_flags_occupancy
_atom_site_disorder_assembly
_atom_site_disorder_group
P1 P 0.38299(14) 0.71904(11) 0.58146(7) 0.0502(4) Uani 1 1 d . . . . .
O1 O 0.4455(3) 0.7530(3) 0.51196(14) 0.0677(10) Uani 1 1 d . . . . .
O2 O 0.3109(3) 0.8232(2) 0.62486(13) 0.0510(8) Uani 1 1 d . . . . .
O3 O 0.4976(3) 0.6686(2) 0.63770(15) 0.0563(9) Uani 1 1 d . . . . .
C1 C 0.3892(6) 0.3064(4) 0.4528(2) 0.0497(12) Uani 1 1 d . . . . .
C2 C 0.2806(5) 0.3805(4) 0.4267(2) 0.0421(11) Uani 1 1 d . . . . .
C3 C 0.2343(5) 0.4755(4) 0.4676(2) 0.0460(12) Uani 1 1 d . . . . .
H3 H 0.159934 0.524528 0.449501 0.055 Uiso 1 1 calc R U . . .
C4 C 0.2953(5) 0.5003(4) 0.5352(2) 0.0453(12) Uani 1 1 d . . . . .
C5 C 0.4020(6) 0.4241(4) 0.5601(2) 0.0616(14) Uani 1 1 d . . . . .
H5 H 0.443521 0.437025 0.605236 0.074 Uiso 1 1 calc R U . . .
C6 C 0.4502(5) 0.3288(4) 0.5206(3) 0.0636(15) Uani 1 1 d . . . . .
H6 H 0.523508 0.279316 0.539147 0.076 Uiso 1 1 calc R U . . .
C7 C 0.4479(5) 0.2041(4) 0.4108(2) 0.0678(14) Uani 1 1 d . . . . .
H7A H 0.407079 0.132094 0.430539 0.081 Uiso 1 1 calc R U . . .
H7B H 0.556211 0.200931 0.415518 0.081 Uiso 1 1 calc R U . . .
C8 C 0.4071(6) 0.2120(4) 0.3315(2) 0.0754(16) Uani 1 1 d . . . . .
H8A H 0.468218 0.271738 0.308685 0.091 Uiso 1 1 calc R U . . .
H8B H 0.428252 0.137569 0.308375 0.091 Uiso 1 1 calc R U . . .
C9 C 0.2460(6) 0.2414(4) 0.3221(2) 0.0675(15) Uani 1 1 d . . . . .
H9A H 0.184742 0.182779 0.345928 0.081 Uiso 1 1 calc R U . . .
H9B H 0.221074 0.240695 0.271379 0.081 Uiso 1 1 calc R U . . .
C10 C 0.2121(5) 0.3610(4) 0.3531(2) 0.0607(14) Uani 1 1 d . . . . .
H10A H 0.104199 0.370457 0.356552 0.073 Uiso 1 1 calc R U . . .
H10B H 0.249595 0.420574 0.320533 0.073 Uiso 1 1 calc R U . . .
C11 C 0.2427(5) 0.6051(3) 0.5777(2) 0.0469(12) Uani 1 1 d . . . . .
H11 H 0.157106 0.638006 0.551442 0.056 Uiso 1 1 calc R U . . .
C12 C 0.1847(5) 0.5722(4) 0.6525(2) 0.0685(15) Uani 1 1 d . . . . .
H12A H 0.107689 0.513776 0.648080 0.103 Uiso 1 1 calc R U . . .
H12B H 0.144222 0.640697 0.675470 0.103 Uiso 1 1 calc R U . . .
H12C H 0.265832 0.541670 0.680769 0.103 Uiso 1 1 calc R U . . .
C13 C 0.2097(5) 0.9076(4) 0.5900(2) 0.0541(12) Uani 1 1 d . . . . .
H13 H 0.176592 0.874734 0.544047 0.065 Uiso 1 1 calc R U . . .
C14 C 0.0773(6) 0.9218(5) 0.6373(3) 0.103(2) Uani 1 1 d . . . . .
H14A H 0.108138 0.955005 0.682340 0.155 Uiso 1 1 calc R U . . .
H14B H 0.031877 0.846569 0.645553 0.155 Uiso 1 1 calc R U . . .
H14C H 0.005938 0.972952 0.614682 0.155 Uiso 1 1 calc R U . . .
C15 C 0.2903(6) 1.0167(5) 0.5763(3) 0.126(2) Uani 1 1 d . . . . .
H15A H 0.323329 1.049805 0.620963 0.188 Uiso 1 1 calc R U . . .
H15B H 0.224871 1.071144 0.552408 0.188 Uiso 1 1 calc R U . . .
H15C H 0.375669 1.001009 0.546316 0.188 Uiso 1 1 calc R U . . .
C16 C 0.6457(6) 0.7173(5) 0.6480(3) 0.0705(14) Uani 1 1 d . . . . .
H16 H 0.671396 0.765273 0.606093 0.085 Uiso 1 1 calc R U . . .
C17 C 0.7528(6) 0.6172(6) 0.6525(4) 0.133(3) Uani 1 1 d . . . . .
H17A H 0.732130 0.572040 0.694879 0.200 Uiso 1 1 calc R U . . .
H17B H 0.853614 0.646799 0.654686 0.200 Uiso 1 1 calc R U . . .
H17C H 0.741849 0.568364 0.610822 0.200 Uiso 1 1 calc R U . . .
C18 C 0.6460(7) 0.7930(6) 0.7126(3) 0.138(3) Uani 1 1 d . . . . .
H18A H 0.572349 0.853833 0.707142 0.207 Uiso 1 1 calc R U . . .
H18B H 0.743391 0.827603 0.718505 0.207 Uiso 1 1 calc R U . . .
H18C H 0.622289 0.746592 0.754166 0.207 Uiso 1 1 calc R U . . .

loop_
_atom_site_aniso_label
_atom_site_aniso_U_11
_atom_site_aniso_U_22
_atom_site_aniso_U_33
_atom_site_aniso_U_23
_atom_site_aniso_U_13
_atom_site_aniso_U_12
P1 0.0502(8) 0.0482(7) 0.0524(7) 0.0002(7) 0.0022(7) 0.0041(8)
O1 0.072(2) 0.070(2) 0.0607(19) 0.0077(17) 0.0206(16) -0.0006(18)
O2 0.059(2) 0.0468(19) 0.0469(16) -0.0010(16) -0.0073(16) 0.0110(16)
O3 0.046(2) 0.051(2) 0.072(2) 0.0044(18) -0.0115(17) 0.0026(18)
C1 0.066(3) 0.040(3) 0.043(3) -0.004(2) 0.000(3) -0.007(3)
C2 0.052(3) 0.039(3) 0.036(3) 0.001(3) -0.002(3) -0.004(2)
C3 0.044(3) 0.047(3) 0.047(3) 0.006(2) -0.007(2) 0.000(2)
C4 0.046(3) 0.042(3) 0.048(3) 0.002(3) -0.007(3) 0.004(3)
C5 0.083(4) 0.054(3) 0.047(3) -0.007(3) -0.016(3) 0.009(3)
C6 0.073(4) 0.050(3) 0.068(4) -0.002(3) -0.020(3) 0.017(3)
C7 0.091(4) 0.061(3) 0.052(3) -0.007(3) -0.002(3) 0.016(3)
C8 0.101(5) 0.060(3) 0.065(4) -0.020(3) 0.008(3) 0.013(4)
C9 0.092(5) 0.071(4) 0.040(3) -0.009(3) -0.003(3) -0.010(3)
C10 0.070(4) 0.070(4) 0.043(3) -0.009(3) -0.002(3) 0.003(3)
C11 0.041(3) 0.055(3) 0.045(3) -0.003(3) 0.000(3) 0.009(2)
C12 0.063(4) 0.074(4) 0.068(3) -0.005(3) 0.008(3) -0.022(3)
C13 0.060(3) 0.049(3) 0.053(3) -0.001(3) -0.006(3) 0.006(3)
C14 0.078(5) 0.121(5) 0.111(5) 0.035(4) 0.016(4) 0.043(4)
C15 0.088(5) 0.072(4) 0.217(7) 0.063(5) 0.005(5) 0.005(4)
C16 0.055(4) 0.071(4) 0.085(4) 0.017(3) -0.010(3) -0.005(3)
C17 0.062(5) 0.129(6) 0.208(7) -0.011(5) -0.030(4) 0.035(4)
C18 0.101(5) 0.152(6) 0.161(5) -0.079(5) -0.034(5) -0.013(5)

loop_
_atom_type_symbol
_atom_type_description
_atom_type_scat_dispersion_real
_atom_type_scat_dispersion_imag
_atom_type_scat_source
C C 0.0033 0.0016 'International Tables Vol C Tables 4.2.6.8 and 6.1.1.4'
H H 0.0000 0.0000 'International Tables Vol C Tables 4.2.6.8 and 6.1.1.4'
O O 0.0106 0.0060 'International Tables Vol C Tables 4.2.6.8 and 6.1.1.4'
P P 0.1023 0.0942 'International Tables Vol C Tables 4.2.6.8 and 6.1.1.4'

loop_
_geom_angle_atom_site_label_1
_geom_angle_atom_site_label_2
_geom_angle_atom_site_label_3
_geom_angle
_geom_angle_site_symmetry_1
_geom_angle_site_symmetry_3
_geom_angle_publ_flag
O1 P1 O3 116.06(18) . . ?
O1 P1 O2 114.25(17) . . ?
O3 P1 O2 101.51(15) . . ?
O1 P1 C11 114.85(19) . . ?
O3 P1 C11 102.31(18) . . ?
O2 P1 C11 106.25(17) . . ?
C13 O2 P1 121.2(2) . . ?
C16 O3 P1 122.8(3) . . ?
C2 C1 C6 118.8(4) . . ?
C2 C1 C7 122.6(4) . . ?
C6 C1 C7 118.6(4) . . ?
C1 C2 C3 119.7(4) . . ?
C1 C2 C10 120.9(4) . . ?
C3 C2 C10 119.4(4) . . ?
C2 C3 C4 122.4(4) . . ?
C2 C3 H3 118.8 . . ?
C4 C3 H3 118.8 . . ?
C5 C4 C3 116.5(4) . . ?
C5 C4 C11 122.8(4) . . ?
C3 C4 C11 120.7(4) . . ?
C4 C5 C6 122.3(4) . . ?
C4 C5 H5 118.8 . . ?
C6 C5 H5 118.8 . . ?
C5 C6 C1 120.3(4) . . ?
C5 C6 H6 119.9 . . ?
C1 C6 H6 119.9 . . ?
C1 C7 C8 112.1(4) . . ?
C1 C7 H7A 109.2 . . ?
C8 C7 H7A 109.2 . . ?
C1 C7 H7B 109.2 . . ?
C8 C7 H7B 109.2 . . ?
H7A C7 H7B 107.9 . . ?
C9 C8 C7 111.0(4) . . ?
C9 C8 H8A 109.4 . . ?
C7 C8 H8A 109.4 . . ?
C9 C8 H8B 109.4 . . ?
C7 C8 H8B 109.4 . . ?
H8A C8 H8B 108.0 . . ?
C8 C9 C10 110.6(4) . . ?
C8 C9 H9A 109.5 . . ?
C10 C9 H9A 109.5 . . ?
C8 C9 H9B 109.5 . . ?
C10 C9 H9B 109.5 . . ?
H9A C9 H9B 108.1 . . ?
C9 C10 C2 113.4(4) . . ?
C9 C10 H10A 108.9 . . ?
C2 C10 H10A 108.9 . . ?
C9 C10 H10B 108.9 . . ?
C2 C10 H10B 108.9 . . ?
H10A C10 H10B 107.7 . . ?
C4 C11 C12 112.8(3) . . ?
C4 C11 P1 112.0(3) . . ?
C12 C11 P1 112.0(3) . . ?
C4 C11 H11 106.5 . . ?
C12 C11 H11 106.5 . . ?
P1 C11 H11 106.5 . . ?
C11 C12 H12A 109.5 . . ?
C11 C12 H12B 109.5 . . ?
H12A C12 H12B 109.5 . . ?
C11 C12 H12C 109.5 . . ?
H12A C12 H12C 109.5 . . ?
H12B C12 H12C 109.5 . . ?
C15 C13 O2 109.5(4) . . ?
C15 C13 C14 113.8(4) . . ?
O2 C13 C14 107.4(3) . . ?
C15 C13 H13 108.7 . . ?
O2 C13 H13 108.7 . . ?
C14 C13 H13 108.7 . . ?
C13 C14 H14A 109.5 . . ?
C13 C14 H14B 109.5 . . ?
H14A C14 H14B 109.5 . . ?
C13 C14 H14C 109.5 . . ?
H14A C14 H14C 109.5 . . ?
H14B C14 H14C 109.5 . . ?
C13 C15 H15A 109.5 . . ?
C13 C15 H15B 109.5 . . ?
H15A C15 H15B 109.5 . . ?
C13 C15 H15C 109.5 . . ?
H15A C15 H15C 109.5 . . ?
H15B C15 H15C 109.5 . . ?
O3 C16 C18 109.5(4) . . ?
O3 C16 C17 107.4(4) . . ?
C18 C16 C17 113.6(5) . . ?
O3 C16 H16 108.8 . . ?
C18 C16 H16 108.8 . . ?
C17 C16 H16 108.8 . . ?
C16 C17 H17A 109.5 . . ?
C16 C17 H17B 109.5 . . ?
H17A C17 H17B 109.5 . . ?
C16 C17 H17C 109.5 . . ?
H17A C17 H17C 109.5 . . ?
H17B C17 H17C 109.5 . . ?
C16 C18 H18A 109.5 . . ?
C16 C18 H18B 109.5 . . ?
H18A C18 H18B 109.5 . . ?
C16 C18 H18C 109.5 . . ?
H18A C18 H18C 109.5 . . ?
H18B C18 H18C 109.5 . . ?

loop_
_geom_bond_atom_site_label_1
_geom_bond_atom_site_label_2
_geom_bond_distance
_geom_bond_site_symmetry_2
_geom_bond_publ_flag
P1 O1 1.461(3) . ?
P1 O3 1.572(3) . ?
P1 O2 1.573(3) . ?
P1 C11 1.804(4) . ?
O2 C13 1.469(5) . ?
O3 C16 1.445(5) . ?
C1 C2 1.373(5) . ?
C1 C6 1.397(5) . ?
C1 C7 1.499(5) . ?
C2 C3 1.387(5) . ?
C2 C10 1.516(5) . ?
C3 C4 1.399(5) . ?
C3 H3 0.9300 . ?
C4 C5 1.368(5) . ?
C4 C11 1.507(5) . ?
C5 C6 1.380(5) . ?
C5 H5 0.9300 . ?
C6 H6 0.9300 . ?
C7 C8 1.521(5) . ?
C7 H7A 0.9700 . ?
C7 H7B 0.9700 . ?
C8 C9 1.485(6) . ?
C8 H8A 0.9700 . ?
C8 H8B 0.9700 . ?
C9 C10 1.510(6) . ?
C9 H9A 0.9700 . ?
C9 H9B 0.9700 . ?
C10 H10A 0.9700 . ?
C10 H10B 0.9700 . ?
C11 C12 1.532(5) . ?
C11 H11 0.9800 . ?
C12 H12A 0.9600 . ?
C12 H12B 0.9600 . ?
C12 H12C 0.9600 . ?
C13 C15 1.458(6) . ?
C13 C14 1.481(6) . ?
C13 H13 0.9800 . ?
C14 H14A 0.9600 . ?
C14 H14B 0.9600 . ?
C14 H14C 0.9600 . ?
C15 H15A 0.9600 . ?
C15 H15B 0.9600 . ?
C15 H15C 0.9600 . ?
C16 C18 1.480(6) . ?
C16 C17 1.490(6) . ?
C16 H16 0.9800 . ?
C17 H17A 0.9600 . ?
C17 H17B 0.9600 . ?
C17 H17C 0.9600 . ?
C18 H18A 0.9600 . ?
C18 H18B 0.9600 . ?
C18 H18C 0.9600 . ?

loop_
_geom_torsion_atom_site_label_1
_geom_torsion_atom_site_label_2
_geom_torsion_atom_site_label_3
_geom_torsion_atom_site_label_4
_geom_torsion
_geom_torsion_site_symmetry_1
_geom_torsion_site_symmetry_2
_geom_torsion_site_symmetry_3
_geom_torsion_site_symmetry_4
_geom_torsion_publ_flag
O1 P1 O2 C13 45.8(4) . . . . ?
O3 P1 O2 C13 171.5(3) . . . . ?
C11 P1 O2 C13 -81.9(3) . . . . ?
O1 P1 O3 C16 41.0(4) . . . . ?
O2 P1 O3 C16 -83.5(4) . . . . ?
C11 P1 O3 C16 166.8(3) . . . . ?
C6 C1 C2 C3 0.2(6) . . . . ?
C7 C1 C2 C3 -178.2(4) . . . . ?
C6 C1 C2 C10 179.3(4) . . . . ?
C7 C1 C2 C10 0.9(6) . . . . ?
C1 C2 C3 C4 0.7(6) . . . . ?
C10 C2 C3 C4 -178.5(4) . . . . ?
C2 C3 C4 C5 -1.3(6) . . . . ?
C2 C3 C4 C11 179.4(4) . . . . ?
C3 C4 C5 C6 1.3(7) . . . . ?
C11 C4 C5 C6 -179.5(4) . . . . ?
C4 C5 C6 C1 -0.5(7) . . . . ?
C2 C1 C6 C5 -0.2(6) . . . . ?
C7 C1 C6 C5 178.2(4) . . . . ?
C2 C1 C7 C8 15.6(6) . . . . ?
C6 C1 C7 C8 -162.8(4) . . . . ?
C1 C7 C8 C9 -47.3(6) . . . . ?
C7 C8 C9 C10 63.1(5) . . . . ?
C8 C9 C10 C2 -45.4(5) . . . . ?
C1 C2 C10 C9 14.0(6) . . . . ?
C3 C2 C10 C9 -166.9(4) . . . . ?
C5 C4 C11 C12 -55.5(6) . . . . ?
C3 C4 C11 C12 123.6(4) . . . . ?
C5 C4 C11 P1 71.9(5) . . . . ?
C3 C4 C11 P1 -108.9(4) . . . . ?
O1 P1 C11 C4 50.9(4) . . . . ?
O3 P1 C11 C4 -75.7(3) . . . . ?
O2 P1 C11 C4 178.2(3) . . . . ?
O1 P1 C11 C12 178.8(3) . . . . ?
O3 P1 C11 C12 52.2(3) . . . . ?
O2 P1 C11 C12 -53.9(3) . . . . ?
P1 O2 C13 C15 -102.8(4) . . . . ?
P1 O2 C13 C14 133.2(3) . . . . ?
P1 O3 C16 C18 100.8(4) . . . . ?
P1 O3 C16 C17 -135.5(4) . . . . ?
